data_2201564
loop_
_publ_author_name
'Bond, Andrew D.'
'Davies, John E.'

_publ_section_title
;
 2,3-Lutidine
;
_journal_issue 8
_journal_name_full 'Acta Crystallographica Section E'
_journal_page_first o961
_journal_page_last o963
_journal_paper_doi 10.1107/S1600536802013648
_journal_volume 58
_journal_year 2002
_chemical_formula_iupac 'C7 H9 N'
_chemical_formula_moiety 'C7 H9 N'
_chemical_formula_sum 'C7 H9 N'
_chemical_formula_weight 107.15
_chemical_melting_point 258
_chemical_name_common 2,3-lutidine
_chemical_name_systematic 2,3-dimethylpyridine
_space_group_IT_number 15
_symmetry_cell_setting monoclinic
_symmetry_space_group_name_Hall '-C 2yc'
_symmetry_space_group_name_H-M 'C 1 2/c 1'
_atom_sites_solution_hydrogens geom
_atom_sites_solution_primary direct
_atom_sites_solution_secondary difmap
_cell_angle_alpha 90.00
_cell_angle_beta 101.900(4)
_cell_angle_gamma 90.00
_cell_formula_units_Z 4
_cell_length_a 11.4158(7)
_cell_length_b 7.5787(5)
_cell_length_c 7.4714(4)
_cell_measurement_reflns_used 3561
_cell_measurement_temperature 150(2)
_cell_measurement_theta_max 34.97
_cell_measurement_theta_min 1.00
_cell_volume 632.51(7)
_computing_cell_refinement 'HKL SCALEPACK (Otwinowski & Minor, 1997)'
_computing_data_collection 'COLLECT (Nonius, 1998)'
_computing_data_reduction 'HKL DENZO and SCALEPACK (Otwinowski & Minor, 1997)'
_computing_molecular_graphics 'XP (Sheldrick, 1993) and CAMERON (Watkin et al., 1996)'
_computing_publication_material 'SHELXL97 (Sheldrick, 1997)'
_computing_structure_refinement 'SHELXL97 (Sheldrick, 1997)'
_computing_structure_solution 'SIR92 (Altomare et al., 1994)'
_diffrn_ambient_temperature 150(2)
_diffrn_measured_fraction_theta_full 0.961
_diffrn_measured_fraction_theta_max 0.961
_diffrn_measurement_device_type 'Nonius KappaCCD'
_diffrn_measurement_method 'Thin-slice \w and \f'
_diffrn_radiation_monochromator graphite
_diffrn_radiation_source 'fine-focus sealed tube'
_diffrn_radiation_type MoK\a
_diffrn_radiation_wavelength 0.7107
_diffrn_reflns_av_R_equivalents 0.0231
_diffrn_reflns_av_sigmaI/netI 0.0305
_diffrn_reflns_limit_h_max 18
_diffrn_reflns_limit_h_min -18
_diffrn_reflns_limit_k_max 11
_diffrn_reflns_limit_k_min -12
_diffrn_reflns_limit_l_max 11
_diffrn_reflns_limit_l_min -11
_diffrn_reflns_number 2468
_diffrn_reflns_theta_full 35.31
_diffrn_reflns_theta_max 35.31
_diffrn_reflns_theta_min 4.52
_diffrn_standards_number 0
_exptl_absorpt_coefficient_mu 0.067
_exptl_absorpt_correction_type none
_exptl_crystal_colour colourless
_exptl_crystal_density_diffrn 1.125
_exptl_crystal_density_method 'not measured'
_exptl_crystal_description cylinder
_exptl_crystal_F_000 232
_exptl_crystal_size_rad 0.15
_refine_diff_density_max 0.363
_refine_diff_density_min -0.166
_refine_ls_extinction_method none
_refine_ls_goodness_of_fit_ref 1.075
_refine_ls_hydrogen_treatment mixed
_refine_ls_matrix_type full
_refine_ls_number_parameters 41
_refine_ls_number_reflns 1366
_refine_ls_number_restraints 0
_refine_ls_restrained_S_all 1.075
_refine_ls_R_factor_all 0.0678
_refine_ls_R_factor_gt 0.0503
_refine_ls_shift/su_max 0.003
_refine_ls_shift/su_mean 0.000
_refine_ls_structure_factor_coef Fsqd
_refine_ls_weighting_details 'calc w = 1/[\s^2^(Fo^2^)+(0.0759P)^2^+0.1323P] where P = (Fo^2^+2Fc^2^)/3'
_refine_ls_weighting_scheme calc
_refine_ls_wR_factor_gt 0.1445
_refine_ls_wR_factor_ref 0.1570
_reflns_number_gt 1035
_reflns_number_total 1366
_reflns_threshold_expression I>2\s(I)
_cod_data_source_file ob6159.cif
_cod_data_source_block I
_cod_original_sg_symbol_H-M 'C 2/c'
_cod_database_code 2201564
_cod_database_fobs_code 2201564

loop_
_symmetry_equiv_pos_as_xyz
'x, y, z'
'-x, y, -z+1/2'
'x+1/2, y+1/2, z'
'-x+1/2, y+1/2, -z+1/2'
'-x, -y, -z'
'x, -y, z-1/2'
'-x+1/2, -y+1/2, -z'
'x+1/2, -y+1/2, z-1/2'

loop_
_atom_site_label
_atom_site_fract_x
_atom_site_fract_y
_atom_site_fract_z
_atom_site_U_iso_or_equiv
_atom_site_adp_type
_atom_site_calc_flag
_atom_site_refinement_flags
_atom_site_occupancy
_atom_site_disorder_assembly
_atom_site_disorder_group
_atom_site_type_symbol
N1 0.38396(7) 0.29005(11) 0.15137(11) 0.0379(2) Uani d P 0.50 A 1 N
C4 0.38396(7) 0.29005(11) 0.15137(11) 0.0379(2) Uani d P 0.50 A 2 C
H4 0.3039 0.2892 0.0833 0.074(3) Uiso calc PR 0.50 A 2 H
C2 0.44100(6) 0.44503(9) 0.20050(9) 0.02796(19) Uani d . 1 . . C
C6 0.44263(10) 0.13626(12) 0.20058(14) 0.0492(3) Uani d . 1 . . C
H6 0.4034 0.0273 0.1658 0.078(5) Uiso calc R 1 A 1 H
C7 0.37536(9) 0.61430(14) 0.14849(13) 0.0464(3) Uani d . 1 A . C
H7C 0.2962 0.5888 0.0732 0.073(2) Uiso calc R 1 . . H
H7B 0.4208 0.6877 0.0789 0.073(2) Uiso calc R 1 . . H
H7A 0.3661 0.6772 0.2593 0.073(2) Uiso calc R 1 . . H

loop_
_atom_site_aniso_label
_atom_site_aniso_U_11
_atom_site_aniso_U_22
_atom_site_aniso_U_33
_atom_site_aniso_U_12
_atom_site_aniso_U_13
_atom_site_aniso_U_23
N1 0.0329(4) 0.0438(5) 0.0339(4) -0.0090(3) -0.0003(3) -0.0015(3)
C4 0.0329(4) 0.0438(5) 0.0339(4) -0.0090(3) -0.0003(3) -0.0015(3)
C2 0.0272(3) 0.0317(4) 0.0250(3) 0.0037(2) 0.0057(2) 0.0028(2)
C6 0.0660(6) 0.0320(4) 0.0466(5) -0.0152(4) 0.0046(4) -0.0043(3)
C7 0.0528(5) 0.0462(5) 0.0431(5) 0.0236(4) 0.0164(4) 0.0108(4)

loop_
_atom_type_symbol
_atom_type_description
_atom_type_scat_dispersion_real
_atom_type_scat_dispersion_imag
_atom_type_scat_source
C C 0.0033 0.0016 'International Tables Vol C Tables 4.2.6.8 and 6.1.1.4'
H H 0.0000 0.0000 'International Tables Vol C Tables 4.2.6.8 and 6.1.1.4'
N N 0.0061 0.0033 'International Tables Vol C Tables 4.2.6.8 and 6.1.1.4'

loop_
_geom_angle_atom_site_label_1
_geom_angle_atom_site_label_2
_geom_angle_atom_site_label_3
_geom_angle_site_symmetry_1
_geom_angle_site_symmetry_3
_geom_angle
_geom_angle_publ_flag
C2 N1 C6 . . 119.21(8) no
N1 C2 C2 . 2_655 120.00(4) no
N1 C2 C7 . . 119.04(8) no
C2 C2 C7 2_655 . 120.95(5) no
N1 C6 C6 . 2_655 120.78(5) no
N1 C6 H6 . . 119.6 no
C6 C6 H6 2_655 . 119.6 no
C2 C7 H7C . . 109.5 no
C2 C7 H7B . . 109.5 no
H7C C7 H7B . . 109.5 no
C2 C7 H7A . . 109.5 no
H7C C7 H7A . . 109.5 no
H7B C7 H7A . . 109.5 no

loop_
_geom_bond_atom_site_label_1
_geom_bond_atom_site_label_2
_geom_bond_site_symmetry_2
_geom_bond_distance
_geom_bond_publ_flag
N1 C2 . 1.3564(11) no
N1 C6 . 1.3567(13) no
C2 C2 2_655 1.3966(14) no
C2 C7 . 1.4961(11) no
C6 C6 2_655 1.365(2) no
C6 H6 . 0.950 no
C7 H7C . 0.980 no
C7 H7B . 0.980 no
C7 H7A . 0.980 no

loop_
_geom_hbond_atom_site_label_D
_geom_hbond_atom_site_label_H
_geom_hbond_atom_site_label_A
_geom_hbond_site_symmetry_A
_geom_hbond_distance_DH
_geom_hbond_distance_HA
_geom_hbond_distance_DA
_geom_hbond_angle_DHA
_geom_hbond_publ_flag
C4 H4 N1 7 0.95 2.55 3.4622(14) 162 no

loop_
_geom_torsion_atom_site_label_1
_geom_torsion_atom_site_label_2
_geom_torsion_atom_site_label_3
_geom_torsion_atom_site_label_4
_geom_torsion_site_symmetry_4
_geom_torsion
_geom_torsion_publ_flag
C6 N1 C2 C2 2_655 0.43(14) no
C6 N1 C2 C7 . -179.05(8) no
C2 N1 C6 C6 2_655 0.45(19) no
